data_4348099
loop_
_publ_author_name
'Jentzen, Walter'
'Shelnutt, John A.'
'Scheidt, W. Robert'

_publ_section_title
;
 Metalloporphines: Dimers and Trimers.
;
_journal_issue 12
_journal_name_full 'Inorganic chemistry'
_journal_page_first 6294
_journal_page_last 6299
_journal_paper_doi 10.1021/acs.inorgchem.6b00956
_journal_volume 55
_journal_year 2016
_chemical_formula_moiety 'C20 H12 Cu1 N4'
_chemical_formula_sum 'C20 H12 Cu N4'
_chemical_formula_weight 371.88
_space_group_crystal_system triclinic
_space_group_IT_number 2
_space_group_name_Hall '-P 1'
_space_group_name_H-M_alt 'P -1'
_atom_sites_solution_hydrogens geom
_audit_creation_method SHELXL-2014/7
_cell_angle_alpha 99.691(14)
_cell_angle_beta 92.907(4)
_cell_angle_gamma 98.851(6)
_cell_formula_units_Z 5
_cell_length_a 10.0385(5)
_cell_length_b 12.5993(4)
_cell_length_c 14.7750(11)
_cell_measurement_reflns_used 250
_cell_measurement_temperature 130(2)
_cell_measurement_theta_max 29.85
_cell_measurement_theta_min 2.36
_cell_volume 1814.47(19)
_computing_cell_refinement MADNES
_computing_data_collection MADNES
_computing_data_reduction 'MADNES (Messerschmitt & Pflugrath, 1987)'
_computing_molecular_graphics 'ORTEPII (Johnson, 1976)'
_computing_publication_material 'SHELXL-2014/7 (Sheldrick, 2014)'
_computing_structure_refinement 'SHELXL-2014/7 (Sheldrick, 2014)'
_computing_structure_solution 'SHELXS (Sheldrick, 1990)'
_diffrn_ambient_temperature 130(2)
_diffrn_measured_fraction_theta_full 0.955
_diffrn_measured_fraction_theta_max 0.831
_diffrn_measurement_device_type 'Enraf-Nonius FAST area-detector'
_diffrn_measurement_method 'ellipsoid-mask fitting'
_diffrn_radiation_type MoK\a
_diffrn_radiation_wavelength 0.71073
_diffrn_reflns_av_R_equivalents 0.0670
_diffrn_reflns_av_unetI/netI 0.0878
_diffrn_reflns_Laue_measured_fraction_full 0.955
_diffrn_reflns_Laue_measured_fraction_max 0.831
_diffrn_reflns_limit_h_max 13
_diffrn_reflns_limit_h_min -13
_diffrn_reflns_limit_k_max 17
_diffrn_reflns_limit_k_min -10
_diffrn_reflns_limit_l_max 17
_diffrn_reflns_limit_l_min -19
_diffrn_reflns_number 16316
_diffrn_reflns_point_group_measured_fraction_full 0.955
_diffrn_reflns_point_group_measured_fraction_max 0.831
_diffrn_reflns_theta_full 25.242
_diffrn_reflns_theta_max 29.852
_diffrn_reflns_theta_min 2.359
_diffrn_source 'rotating anode'
_exptl_absorpt_coefficient_mu 1.514
_exptl_absorpt_correction_T_max 1.000
_exptl_absorpt_correction_T_min 0.861
_exptl_absorpt_correction_type refdelf
_exptl_absorpt_process_details DIFABS
_exptl_crystal_colour red
_exptl_crystal_density_diffrn 1.702
_exptl_crystal_description plate-like
_exptl_crystal_F_000 945
_exptl_crystal_size_max 0.200
_exptl_crystal_size_mid 0.100
_exptl_crystal_size_min 0.010
_refine_diff_density_max 0.629
_refine_diff_density_min -0.513
_refine_diff_density_rms 0.125
_refine_ls_extinction_method none
_refine_ls_goodness_of_fit_ref 1.083
_refine_ls_hydrogen_treatment constr
_refine_ls_matrix_type full
_refine_ls_number_parameters 565
_refine_ls_number_reflns 8676
_refine_ls_number_restraints 0
_refine_ls_restrained_S_all 1.083
_refine_ls_R_factor_all 0.1056
_refine_ls_R_factor_gt 0.0713
_refine_ls_shift/su_max 0.000
_refine_ls_shift/su_mean 0.000
_refine_ls_structure_factor_coef Fsqd
_refine_ls_weighting_details 'w=1/[\s^2^(Fo^2^)+(0.0287P)^2^+5.8822P] where P=(Fo^2^+2Fc^2^)/3'
_refine_ls_weighting_scheme calc
_refine_ls_wR_factor_gt 0.1183
_refine_ls_wR_factor_ref 0.1307
_reflns_Friedel_coverage 0.000
_reflns_number_gt 6398
_reflns_number_total 8676
_reflns_threshold_expression 'I > 2\s(I)'
_cod_data_source_file ic6b00956_si_002.cif
_cod_data_source_block CuP
_cod_database_code 4348099
_shelx_shelxl_version_number 2014/7
_shelx_space_group_comment
;
The symmetry employed for this shelxl refinement is uniquely defined
by the following loop, which should always be used as a source of
symmetry information in preference to the above space-group names.
They are only intended as comments.
;
_shelx_estimated_absorpt_t_min 0.752
_shelx_estimated_absorpt_t_max 0.985

loop_
_space_group_symop_operation_xyz
'x, y, z'
'-x, -y, -z'

loop_
_atom_site_label
_atom_site_type_symbol
_atom_site_fract_x
_atom_site_fract_y
_atom_site_fract_z
_atom_site_U_iso_or_equiv
_atom_site_adp_type
_atom_site_occupancy
_atom_site_site_symmetry_order
_atom_site_calc_flag
_atom_site_refinement_flags_posn
_atom_site_refinement_flags_adp
_atom_site_refinement_flags_occupancy
Cu1 Cu 0.0000 0.0000 0.0000 0.01018(16) Uani 1 2 d S . P
N11 N 0.1363(4) -0.0438(3) -0.0866(2) 0.0130(8) Uani 1 1 d . . .
N12 N 0.1465(4) 0.1001(3) 0.0835(2) 0.0129(8) Uani 1 1 d . . .
C1A1 C 0.2737(5) -0.0103(4) -0.0758(3) 0.0134(9) Uani 1 1 d . . .
C1A2 C 0.1137(5) -0.1195(4) -0.1672(3) 0.0140(9) Uani 1 1 d . . .
C1A3 C 0.1317(5) 0.1661(4) 0.1646(3) 0.0138(9) Uani 1 1 d . . .
C1A4 C 0.2812(5) 0.1158(4) 0.0718(3) 0.0144(9) Uani 1 1 d . . .
C1B1 C 0.3385(5) -0.0636(4) -0.1505(3) 0.0175(10) Uani 1 1 d . . .
H1B1 H 0.4327 -0.0533 -0.1586 0.021 Uiso 1 1 calc R U .
C1B2 C 0.2398(5) -0.1314(4) -0.2074(3) 0.0180(10) Uani 1 1 d . . .
H1B2 H 0.2513 -0.1779 -0.2631 0.022 Uiso 1 1 calc R U .
C1B3 C 0.2619(5) 0.2251(4) 0.2049(3) 0.0190(10) Uani 1 1 d . . .
H1B3 H 0.2794 0.2757 0.2612 0.023 Uiso 1 1 calc R U .
C1B4 C 0.3540(5) 0.1939(4) 0.1465(3) 0.0170(10) Uani 1 1 d . . .
H1B4 H 0.4488 0.2190 0.1537 0.020 Uiso 1 1 calc R U .
C1M1 C -0.0107(5) -0.1763(4) -0.2043(3) 0.0157(9) Uani 1 1 d . . .
H1M1 H -0.0140 -0.2258 -0.2608 0.019 Uiso 1 1 calc R U .
C1M2 C 0.3418(5) 0.0647(4) -0.0025(3) 0.0173(10) Uani 1 1 d . . .
H1M2 H 0.4372 0.0827 -0.0029 0.021 Uiso 1 1 calc R U .
Cu2 Cu 0.07715(5) 0.16092(4) -0.18004(4) 0.01166(13) Uani 1 1 d . . .
N21 N 0.2204(4) 0.2638(3) -0.0952(2) 0.0136(8) Uani 1 1 d . . .
N22 N -0.0635(4) 0.2057(3) -0.0973(2) 0.0139(8) Uani 1 1 d . . .
N23 N -0.0667(4) 0.0629(3) -0.2670(3) 0.0160(8) Uani 1 1 d . . .
N24 N 0.2172(4) 0.1199(3) -0.2650(3) 0.0160(8) Uani 1 1 d . . .
C2A1 C 0.3571(5) 0.2805(4) -0.1052(3) 0.0167(10) Uani 1 1 d . . .
C2A2 C 0.2031(5) 0.3301(4) -0.0144(3) 0.0172(10) Uani 1 1 d . . .
C2A3 C -0.0442(5) 0.2800(4) -0.0169(3) 0.0171(10) Uani 1 1 d . . .
C2A4 C -0.2007(5) 0.1680(4) -0.1095(3) 0.0158(9) Uani 1 1 d . . .
C2A5 C -0.2030(5) 0.0436(4) -0.2560(3) 0.0152(9) Uani 1 1 d . . .
C2A6 C -0.0500(5) -0.0034(4) -0.3478(3) 0.0179(10) Uani 1 1 d . . .
C2A7 C 0.1970(5) 0.0474(4) -0.3461(3) 0.0170(9) Uani 1 1 d . . .
C2A8 C 0.3538(5) 0.1577(4) -0.2518(3) 0.0176(10) Uani 1 1 d . . .
C2B1 C 0.4268(5) 0.3586(4) -0.0275(3) 0.0181(10) Uani 1 1 d . . .
H2B1 H 0.5215 0.3831 -0.0170 0.022 Uiso 1 1 calc R U .
C2B2 C 0.3298(5) 0.3899(4) 0.0274(3) 0.0189(10) Uani 1 1 d . . .
H2B2 H 0.3438 0.4417 0.0831 0.023 Uiso 1 1 calc R U .
C2B3 C -0.1712(5) 0.2899(4) 0.0221(3) 0.0194(10) Uani 1 1 d . . .
H2B3 H -0.1849 0.3363 0.0773 0.023 Uiso 1 1 calc R U .
C2B4 C -0.2664(5) 0.2209(4) -0.0350(3) 0.0168(9) Uani 1 1 d . . .
H2B4 H -0.3606 0.2092 -0.0274 0.020 Uiso 1 1 calc R U .
C2B5 C -0.2711(5) -0.0369(4) -0.3320(3) 0.0191(10) Uani 1 1 d . . .
H2B5 H -0.3653 -0.0647 -0.3405 0.023 Uiso 1 1 calc R U .
C2B6 C -0.1769(5) -0.0654(4) -0.3885(3) 0.0222(11) Uani 1 1 d . . .
H2B6 H -0.1915 -0.1165 -0.4446 0.027 Uiso 1 1 calc R U .
C2B7 C 0.3226(6) 0.0383(5) -0.3857(3) 0.0252(12) Uani 1 1 d . . .
H2B7 H 0.3352 -0.0071 -0.4418 0.030 Uiso 1 1 calc R U .
C2B8 C 0.4206(5) 0.1070(4) -0.3280(3) 0.0217(11) Uani 1 1 d . . .
H2B8 H 0.5146 0.1193 -0.3361 0.026 Uiso 1 1 calc R U .
C2M1 C 0.0791(5) 0.3387(4) 0.0213(3) 0.0186(10) Uani 1 1 d . . .
H2M1 H 0.0792 0.3894 0.0767 0.022 Uiso 1 1 calc R U .
C2M2 C -0.2654(5) 0.0924(4) -0.1828(3) 0.0163(10) Uani 1 1 d . . .
H2M2 H -0.3606 0.0722 -0.1830 0.020 Uiso 1 1 calc R U .
C2M3 C 0.0734(5) -0.0106(4) -0.3848(3) 0.0194(10) Uani 1 1 d . . .
H2M3 H 0.0727 -0.0592 -0.4415 0.023 Uiso 1 1 calc R U .
C2M4 C 0.4194(5) 0.2309(4) -0.1780(3) 0.0165(10) Uani 1 1 d . . .
H2M4 H 0.5149 0.2489 -0.1769 0.020 Uiso 1 1 calc R U .
Cu3 Cu 0.04579(6) 0.59595(5) 0.60700(4) 0.01234(13) Uani 1 1 d . . .
N31 N 0.1769(4) 0.6834(3) 0.5398(3) 0.0151(8) Uani 1 1 d . . .
N32 N -0.1074(4) 0.6239(3) 0.5274(3) 0.0134(7) Uani 1 1 d . . .
N33 N -0.0860(4) 0.5140(3) 0.6779(3) 0.0159(8) Uani 1 1 d . . .
N34 N 0.1984(4) 0.5709(3) 0.6876(3) 0.0146(8) Uani 1 1 d . . .
C3A1 C 0.3146(5) 0.7065(4) 0.5561(3) 0.0175(9) Uani 1 1 d . . .
C3A2 C 0.1472(5) 0.7321(4) 0.4662(3) 0.0166(9) Uani 1 1 d . . .
C3A3 C -0.0990(5) 0.6822(4) 0.4562(3) 0.0166(9) Uani 1 1 d . . .
C3A4 C -0.2431(5) 0.5929(4) 0.5342(3) 0.0165(9) Uani 1 1 d . . .
C3A5 C -0.2243(5) 0.4948(4) 0.6639(3) 0.0157(9) Uani 1 1 d . . .
C3A6 C -0.0568(5) 0.4624(4) 0.7495(3) 0.0171(9) Uani 1 1 d . . .
C3A7 C 0.1907(5) 0.5112(4) 0.7578(3) 0.0155(9) Uani 1 1 d . . .
C3A8 C 0.3340(5) 0.6081(4) 0.6847(3) 0.0154(9) Uani 1 1 d . . .
C3B1 C 0.3721(5) 0.7707(4) 0.4915(3) 0.0216(10) Uani 1 1 d . . .
H3B1 H 0.4652 0.7975 0.4887 0.026 Uiso 1 1 calc R U .
C3B2 C 0.2690(5) 0.7856(4) 0.4362(3) 0.0192(10) Uani 1 1 d . . .
H3B2 H 0.2756 0.8244 0.3863 0.023 Uiso 1 1 calc R U .
C3B3 C -0.2320(5) 0.6857(4) 0.4174(3) 0.0178(10) Uani 1 1 d . . .
H3B3 H -0.2535 0.7199 0.3672 0.021 Uiso 1 1 calc R U .
C3B4 C -0.3212(5) 0.6308(4) 0.4661(3) 0.0180(10) Uani 1 1 d . . .
H3B4 H -0.4171 0.6196 0.4568 0.022 Uiso 1 1 calc R U .
C3B5 C -0.2819(5) 0.4313(4) 0.7293(3) 0.0210(10) Uani 1 1 d . . .
H3B5 H -0.3754 0.4079 0.7343 0.025 Uiso 1 1 calc R U .
C3B6 C -0.1793(5) 0.4116(4) 0.7813(3) 0.0207(10) Uani 1 1 d . . .
H3B6 H -0.1860 0.3714 0.8303 0.025 Uiso 1 1 calc R U .
C3B7 C 0.3226(5) 0.5118(4) 0.7997(3) 0.0193(10) Uani 1 1 d . . .
H3B7 H 0.3439 0.4770 0.8496 0.023 Uiso 1 1 calc R U .
C3B8 C 0.4111(5) 0.5717(4) 0.7540(3) 0.0202(10) Uani 1 1 d . . .
H3B8 H 0.5067 0.5867 0.7658 0.024 Uiso 1 1 calc R U .
C3M1 C 0.0191(5) 0.7308(4) 0.4272(3) 0.0182(10) Uani 1 1 d . . .
H3M1 H 0.0120 0.7666 0.3759 0.022 Uiso 1 1 calc R U .
C3M2 C -0.2977(5) 0.5324(4) 0.5978(3) 0.0194(10) Uani 1 1 d . . .
H3M2 H -0.3934 0.5155 0.5957 0.023 Uiso 1 1 calc R U .
C3M3 C 0.0736(5) 0.4607(4) 0.7861(3) 0.0170(10) Uani 1 1 d . . .
H3M3 H 0.0817 0.4210 0.8348 0.020 Uiso 1 1 calc R U .
C3M4 C 0.3888(5) 0.6724(4) 0.6245(3) 0.0168(10) Uani 1 1 d . . .
H3M4 H 0.4841 0.6949 0.6302 0.020 Uiso 1 1 calc R U .

loop_
_atom_site_aniso_label
_atom_site_aniso_U_11
_atom_site_aniso_U_22
_atom_site_aniso_U_33
_atom_site_aniso_U_23
_atom_site_aniso_U_13
_atom_site_aniso_U_12
Cu1 0.0087(4) 0.0107(4) 0.0108(4) 0.0007(3) 0.0013(3) 0.0017(3)
N11 0.014(2) 0.0137(19) 0.0111(18) 0.0006(15) 0.0021(14) 0.0029(15)
N12 0.0085(19) 0.016(2) 0.0124(18) 0.0026(15) -0.0010(14) -0.0021(14)
C1A1 0.016(2) 0.009(2) 0.016(2) 0.0039(17) 0.0026(17) 0.0033(17)
C1A2 0.017(2) 0.014(2) 0.011(2) -0.0008(17) 0.0036(16) 0.0055(18)
C1A3 0.015(2) 0.010(2) 0.017(2) 0.0022(18) 0.0020(17) -0.0004(17)
C1A4 0.016(2) 0.014(2) 0.014(2) 0.0060(18) -0.0027(17) 0.0017(17)
C1B1 0.022(3) 0.017(2) 0.016(2) 0.0073(19) 0.0086(18) 0.0063(19)
C1B2 0.020(3) 0.020(3) 0.017(2) 0.004(2) 0.0065(18) 0.0075(19)
C1B3 0.022(3) 0.011(2) 0.021(2) -0.0038(19) -0.0052(19) 0.0015(18)
C1B4 0.015(2) 0.014(2) 0.021(2) 0.0028(19) -0.0020(18) 0.0002(18)
C1M1 0.021(3) 0.012(2) 0.013(2) -0.0028(18) 0.0007(17) 0.0049(18)
C1M2 0.011(2) 0.018(2) 0.025(3) 0.010(2) 0.0035(18) 0.0011(18)
Cu2 0.0111(3) 0.0130(3) 0.0109(3) 0.0022(2) 0.00120(19) 0.0019(2)
N21 0.017(2) 0.0101(18) 0.0138(18) 0.0017(15) 0.0012(14) 0.0016(15)
N22 0.0133(19) 0.019(2) 0.0102(18) 0.0024(15) 0.0016(14) 0.0041(15)
N23 0.019(2) 0.0127(19) 0.0157(19) 0.0014(15) -0.0014(15) 0.0025(15)
N24 0.017(2) 0.017(2) 0.0153(19) 0.0043(16) 0.0043(15) 0.0060(16)
C2A1 0.016(2) 0.014(2) 0.022(2) 0.0108(19) -0.0027(18) -0.0027(17)
C2A2 0.020(3) 0.015(2) 0.017(2) 0.0041(19) -0.0002(18) 0.0034(18)
C2A3 0.019(3) 0.017(2) 0.017(2) 0.0063(19) 0.0036(18) 0.0029(18)
C2A4 0.018(2) 0.018(2) 0.014(2) 0.0049(18) 0.0043(17) 0.0050(18)
C2A5 0.016(2) 0.009(2) 0.019(2) 0.0025(18) -0.0037(17) 0.0004(17)
C2A6 0.027(3) 0.015(2) 0.011(2) -0.0015(18) -0.0031(18) 0.0075(19)
C2A7 0.023(3) 0.018(2) 0.012(2) 0.0061(18) 0.0056(17) 0.0063(19)
C2A8 0.017(2) 0.024(3) 0.017(2) 0.012(2) 0.0046(17) 0.0071(19)
C2B1 0.017(2) 0.013(2) 0.021(2) 0.0050(19) -0.0054(18) -0.0041(18)
C2B2 0.022(3) 0.017(2) 0.015(2) 0.0021(19) -0.0049(18) -0.0037(19)
C2B3 0.021(3) 0.022(3) 0.019(2) 0.005(2) 0.0085(18) 0.010(2)
C2B4 0.012(2) 0.018(2) 0.022(2) 0.0044(19) 0.0081(18) 0.0078(18)
C2B5 0.019(3) 0.012(2) 0.023(2) 0.0018(19) -0.0079(19) -0.0008(18)
C2B6 0.033(3) 0.015(2) 0.016(2) 0.0009(19) -0.008(2) 0.000(2)
C2B7 0.032(3) 0.032(3) 0.016(2) 0.009(2) 0.007(2) 0.013(2)
C2B8 0.023(3) 0.029(3) 0.019(2) 0.014(2) 0.0107(19) 0.011(2)
C2M1 0.025(3) 0.015(2) 0.017(2) 0.0025(19) -0.0001(18) 0.0057(19)
C2M2 0.014(2) 0.016(2) 0.019(2) 0.0084(19) 0.0011(17) 0.0006(18)
C2M3 0.029(3) 0.022(3) 0.007(2) 0.0006(19) 0.0002(17) 0.007(2)
C2M4 0.011(2) 0.017(2) 0.024(2) 0.010(2) 0.0021(18) 0.0029(18)
Cu3 0.0133(3) 0.0115(3) 0.0126(3) 0.0026(2) 0.00039(19) 0.0028(2)
N31 0.018(2) 0.0143(19) 0.0139(19) 0.0046(15) 0.0018(15) 0.0037(15)
N32 0.0125(19) 0.0128(19) 0.0152(19) 0.0036(15) 0.0005(14) 0.0024(14)
N33 0.019(2) 0.0133(19) 0.0147(19) 0.0004(15) 0.0011(15) 0.0016(15)
N34 0.015(2) 0.0153(19) 0.0130(18) 0.0011(15) 0.0000(14) 0.0024(15)
C3A1 0.019(2) 0.013(2) 0.019(2) 0.0010(18) 0.0002(18) 0.0022(18)
C3A2 0.018(2) 0.016(2) 0.017(2) 0.0040(19) 0.0011(17) 0.0036(18)
C3A3 0.019(2) 0.013(2) 0.017(2) 0.0000(18) 0.0004(17) 0.0054(18)
C3A4 0.014(2) 0.015(2) 0.019(2) 0.0000(19) -0.0024(17) 0.0039(18)
C3A5 0.016(2) 0.011(2) 0.019(2) -0.0018(18) 0.0018(17) 0.0022(17)
C3A6 0.025(3) 0.012(2) 0.015(2) 0.0045(18) 0.0038(18) 0.0031(18)
C3A7 0.016(2) 0.014(2) 0.016(2) 0.0032(18) 0.0000(17) 0.0015(17)
C3A8 0.017(2) 0.013(2) 0.015(2) -0.0018(18) 0.0021(17) 0.0039(17)
C3B1 0.018(3) 0.021(3) 0.025(3) 0.004(2) 0.0067(19) -0.0017(19)
C3B2 0.022(3) 0.018(2) 0.019(2) 0.005(2) 0.0096(19) 0.0039(19)
C3B3 0.023(3) 0.011(2) 0.019(2) 0.0026(19) -0.0045(19) 0.0077(19)
C3B4 0.014(2) 0.018(2) 0.019(2) -0.0009(19) -0.0046(18) 0.0027(18)
C3B5 0.019(3) 0.018(2) 0.025(3) 0.003(2) 0.0050(19) -0.0002(19)
C3B6 0.026(3) 0.015(2) 0.023(3) 0.008(2) 0.010(2) 0.001(2)
C3B7 0.028(3) 0.011(2) 0.019(2) 0.0012(19) -0.0029(19) 0.0057(19)
C3B8 0.022(3) 0.016(2) 0.021(2) 0.000(2) -0.0069(19) 0.0049(19)
C3M1 0.024(3) 0.016(2) 0.015(2) 0.0039(19) -0.0001(18) 0.0052(19)
C3M2 0.013(2) 0.019(3) 0.025(3) 0.001(2) 0.0028(19) 0.0033(19)
C3M3 0.021(3) 0.018(2) 0.013(2) 0.0079(19) 0.0000(17) 0.0021(19)
C3M4 0.013(2) 0.016(2) 0.020(2) -0.0023(19) -0.0019(17) 0.0026(18)

loop_
_atom_type_symbol
_atom_type_description
_atom_type_scat_dispersion_real
_atom_type_scat_dispersion_imag
_atom_type_scat_source
Cu Cu 0.3201 1.2651 'International Tables Vol C Tables 4.2.6.8 and 6.1.1.4'
N N 0.0061 0.0033 'International Tables Vol C Tables 4.2.6.8 and 6.1.1.4'
C C 0.0033 0.0016 'International Tables Vol C Tables 4.2.6.8 and 6.1.1.4'
H H 0.0000 0.0000 'International Tables Vol C Tables 4.2.6.8 and 6.1.1.4'

loop_
_geom_angle_atom_site_label_1
_geom_angle_atom_site_label_2
_geom_angle_atom_site_label_3
_geom_angle
_geom_angle_site_symmetry_1
_geom_angle_site_symmetry_3
N11 Cu1 N11 180.0 2 .
N11 Cu1 N12 89.90(15) 2 .
N11 Cu1 N12 90.10(15) . .
N11 Cu1 N12 90.10(15) 2 2
N11 Cu1 N12 89.90(15) . 2
N12 Cu1 N12 180.0 . 2
C1A1 N11 C1A2 105.1(4) . .
C1A1 N11 Cu1 127.4(3) . .
C1A2 N11 Cu1 127.4(3) . .
C1A4 N12 C1A3 105.9(4) . .
C1A4 N12 Cu1 127.1(3) . .
C1A3 N12 Cu1 127.0(3) . .
N11 C1A1 C1M2 124.9(4) . .
N11 C1A1 C1B1 111.1(4) . .
C1M2 C1A1 C1B1 124.0(4) . .
C1M1 C1A2 N11 125.3(4) . .
C1M1 C1A2 C1B2 124.5(4) . .
N11 C1A2 C1B2 110.2(4) . .
N12 C1A3 C1M1 126.0(4) . 2
N12 C1A3 C1B3 110.1(4) . .
C1M1 C1A3 C1B3 123.9(4) 2 .
N12 C1A4 C1M2 125.5(4) . .
N12 C1A4 C1B4 110.7(4) . .
C1M2 C1A4 C1B4 123.8(4) . .
C1B2 C1B1 C1A1 106.7(4) . .
C1B2 C1B1 H1B1 126.6 . .
C1A1 C1B1 H1B1 126.6 . .
C1B1 C1B2 C1A2 106.9(4) . .
C1B1 C1B2 H1B2 126.6 . .
C1A2 C1B2 H1B2 126.6 . .
C1B4 C1B3 C1A3 106.5(4) . .
C1B4 C1B3 H1B3 126.8 . .
C1A3 C1B3 H1B3 126.8 . .
C1B3 C1B4 C1A4 106.8(4) . .
C1B3 C1B4 H1B4 126.6 . .
C1A4 C1B4 H1B4 126.6 . .
C1A2 C1M1 C1A3 124.4(4) . 2
C1A2 C1M1 H1M1 117.8 . .
C1A3 C1M1 H1M1 117.8 2 .
C1A1 C1M2 C1A4 125.0(4) . .
C1A1 C1M2 H1M2 117.5 . .
C1A4 C1M2 H1M2 117.5 . .
N23 Cu2 N22 89.95(16) . .
N23 Cu2 N24 90.03(16) . .
N22 Cu2 N24 178.24(15) . .
N23 Cu2 N21 177.88(15) . .
N22 Cu2 N21 89.92(15) . .
N24 Cu2 N21 90.03(16) . .
C2A2 N21 C2A1 105.9(4) . .
C2A2 N21 Cu2 127.3(3) . .
C2A1 N21 Cu2 126.8(3) . .
C2A3 N22 C2A4 105.6(4) . .
C2A3 N22 Cu2 127.4(3) . .
C2A4 N22 Cu2 127.0(3) . .
C2A6 N23 C2A5 105.3(4) . .
C2A6 N23 Cu2 127.4(3) . .
C2A5 N23 Cu2 127.2(3) . .
C2A7 N24 C2A8 106.3(4) . .
C2A7 N24 Cu2 127.1(3) . .
C2A8 N24 Cu2 126.5(3) . .
N21 C2A1 C2M4 125.4(4) . .
N21 C2A1 C2B1 109.8(4) . .
C2M4 C2A1 C2B1 124.7(4) . .
N21 C2A2 C2M1 124.7(4) . .
N21 C2A2 C2B2 110.7(4) . .
C2M1 C2A2 C2B2 124.6(5) . .
N22 C2A3 C2M1 125.1(5) . .
N22 C2A3 C2B3 110.5(4) . .
C2M1 C2A3 C2B3 124.5(5) . .
C2M2 C2A4 N22 125.3(4) . .
C2M2 C2A4 C2B4 125.0(4) . .
N22 C2A4 C2B4 109.6(4) . .
N23 C2A5 C2M2 125.3(4) . .
N23 C2A5 C2B5 109.8(4) . .
C2M2 C2A5 C2B5 124.9(4) . .
N23 C2A6 C2M3 124.6(4) . .
N23 C2A6 C2B6 110.9(4) . .
C2M3 C2A6 C2B6 124.4(5) . .
N24 C2A7 C2M3 125.4(4) . .
N24 C2A7 C2B7 110.4(4) . .
C2M3 C2A7 C2B7 124.2(5) . .
C2M4 C2A8 N24 126.2(4) . .
C2M4 C2A8 C2B8 124.2(5) . .
N24 C2A8 C2B8 109.6(4) . .
C2B2 C2B1 C2A1 106.5(4) . .
C2B2 C2B1 H2B1 126.7 . .
C2A1 C2B1 H2B1 126.7 . .
C2B1 C2B2 C2A2 107.1(4) . .
C2B1 C2B2 H2B2 126.5 . .
C2A2 C2B2 H2B2 126.5 . .
C2B4 C2B3 C2A3 106.5(4) . .
C2B4 C2B3 H2B3 126.7 . .
C2A3 C2B3 H2B3 126.7 . .
C2B3 C2B4 C2A4 107.8(4) . .
C2B3 C2B4 H2B4 126.1 . .
C2A4 C2B4 H2B4 126.1 . .
C2B6 C2B5 C2A5 107.4(4) . .
C2B6 C2B5 H2B5 126.3 . .
C2A5 C2B5 H2B5 126.3 . .
C2B5 C2B6 C2A6 106.6(4) . .
C2B5 C2B6 H2B6 126.7 . .
C2A6 C2B6 H2B6 126.7 . .
C2B8 C2B7 C2A7 107.0(5) . .
C2B8 C2B7 H2B7 126.5 . .
C2A7 C2B7 H2B7 126.5 . .
C2B7 C2B8 C2A8 106.6(5) . .
C2B7 C2B8 H2B8 126.7 . .
C2A8 C2B8 H2B8 126.7 . .
C2A3 C2M1 C2A2 125.6(5) . .
C2A3 C2M1 H2M1 117.2 . .
C2A2 C2M1 H2M1 117.2 . .
C2A4 C2M2 C2A5 125.2(5) . .
C2A4 C2M2 H2M2 117.4 . .
C2A5 C2M2 H2M2 117.4 . .
C2A7 C2M3 C2A6 125.4(5) . .
C2A7 C2M3 H2M3 117.3 . .
C2A6 C2M3 H2M3 117.3 . .
C2A8 C2M4 C2A1 124.9(4) . .
C2A8 C2M4 H2M4 117.5 . .
C2A1 C2M4 H2M4 117.5 . .
N34 Cu3 N31 89.82(15) . .
N34 Cu3 N32 178.94(17) . .
N31 Cu3 N32 90.02(15) . .
N34 Cu3 N33 90.16(15) . .
N31 Cu3 N33 177.63(17) . .
N32 Cu3 N33 89.95(15) . .
C3A1 N31 C3A2 105.6(4) . .
C3A1 N31 Cu3 127.5(3) . .
C3A2 N31 Cu3 126.9(3) . .
C3A4 N32 C3A3 105.4(4) . .
C3A4 N32 Cu3 127.4(3) . .
C3A3 N32 Cu3 127.2(3) . .
C3A5 N33 C3A6 105.3(4) . .
C3A5 N33 Cu3 127.5(3) . .
C3A6 N33 Cu3 127.2(3) . .
C3A8 N34 C3A7 105.3(4) . .
C3A8 N34 Cu3 127.5(3) . .
C3A7 N34 Cu3 127.2(3) . .
N31 C3A1 C3M4 125.2(4) . .
N31 C3A1 C3B1 110.1(4) . .
C3M4 C3A1 C3B1 124.7(5) . .
N31 C3A2 C3M1 125.3(4) . .
N31 C3A2 C3B2 110.1(4) . .
C3M1 C3A2 C3B2 124.6(4) . .
C3M1 C3A3 N32 125.0(4) . .
C3M1 C3A3 C3B3 124.8(4) . .
N32 C3A3 C3B3 110.2(4) . .
N32 C3A4 C3M2 124.8(4) . .
N32 C3A4 C3B4 110.7(4) . .
C3M2 C3A4 C3B4 124.5(4) . .
N33 C3A5 C3M2 124.8(4) . .
N33 C3A5 C3B5 110.1(4) . .
C3M2 C3A5 C3B5 125.1(4) . .
N33 C3A6 C3M3 124.5(4) . .
N33 C3A6 C3B6 110.3(4) . .
C3M3 C3A6 C3B6 125.2(4) . .
C3M3 C3A7 N34 125.2(4) . .
C3M3 C3A7 C3B7 124.1(4) . .
N34 C3A7 C3B7 110.7(4) . .
N34 C3A8 C3M4 125.3(4) . .
N34 C3A8 C3B8 110.3(4) . .
C3M4 C3A8 C3B8 124.4(4) . .
C3B2 C3B1 C3A1 107.0(4) . .
C3B2 C3B1 H3B1 126.5 . .
C3A1 C3B1 H3B1 126.5 . .
C3B1 C3B2 C3A2 107.2(4) . .
C3B1 C3B2 H3B2 126.4 . .
C3A2 C3B2 H3B2 126.4 . .
C3B4 C3B3 C3A3 106.9(4) . .
C3B4 C3B3 H3B3 126.5 . .
C3A3 C3B3 H3B3 126.5 . .
C3B3 C3B4 C3A4 106.8(4) . .
C3B3 C3B4 H3B4 126.6 . .
C3A4 C3B4 H3B4 126.6 . .
C3B6 C3B5 C3A5 107.1(4) . .
C3B6 C3B5 H3B5 126.4 . .
C3A5 C3B5 H3B5 126.4 . .
C3B5 C3B6 C3A6 107.2(4) . .
C3B5 C3B6 H3B6 126.4 . .
C3A6 C3B6 H3B6 126.4 . .
C3B8 C3B7 C3A7 106.4(4) . .
C3B8 C3B7 H3B7 126.8 . .
C3A7 C3B7 H3B7 126.8 . .
C3B7 C3B8 C3A8 107.3(4) . .
C3B7 C3B8 H3B8 126.3 . .
C3A8 C3B8 H3B8 126.3 . .
C3A3 C3M1 C3A2 125.5(4) . .
C3A3 C3M1 H3M1 117.3 . .
C3A2 C3M1 H3M1 117.3 . .
C3A5 C3M2 C3A4 125.5(5) . .
C3A5 C3M2 H3M2 117.3 . .
C3A4 C3M2 H3M2 117.3 . .
C3A7 C3M3 C3A6 125.6(4) . .
C3A7 C3M3 H3M3 117.2 . .
C3A6 C3M3 H3M3 117.2 . .
C3A8 C3M4 C3A1 124.7(4) . .
C3A8 C3M4 H3M4 117.7 . .
C3A1 C3M4 H3M4 117.7 . .

loop_
_geom_bond_atom_site_label_1
_geom_bond_atom_site_label_2
_geom_bond_distance
_geom_bond_site_symmetry_2
Cu1 N11 1.996(4) 2
Cu1 N11 1.996(4) .
Cu1 N12 1.999(4) .
Cu1 N12 1.999(4) 2
N11 C1A1 1.371(6) .
N11 C1A2 1.380(6) .
N12 C1A4 1.360(6) .
N12 C1A3 1.367(6) .
C1A1 C1M2 1.384(7) .
C1A1 C1B1 1.432(6) .
C1A2 C1M1 1.377(6) .
C1A2 C1B2 1.443(6) .
C1A3 C1M1 1.389(6) 2
C1A3 C1B3 1.445(6) .
C1A4 C1M2 1.394(7) .
C1A4 C1B4 1.433(6) .
C1B1 C1B2 1.354(7) .
C1B1 H1B1 0.9500 .
C1B2 H1B2 0.9500 .
C1B3 C1B4 1.353(7) .
C1B3 H1B3 0.9500 .
C1B4 H1B4 0.9500 .
C1M1 C1A3 1.389(6) 2
C1M1 H1M1 0.9500 .
C1M2 H1M2 0.9500 .
Cu2 N23 1.997(4) .
Cu2 N22 1.999(4) .
Cu2 N24 2.001(4) .
Cu2 N21 2.004(4) .
N21 C2A2 1.371(6) .
N21 C2A1 1.375(6) .
N22 C2A3 1.368(6) .
N22 C2A4 1.378(6) .
N23 C2A6 1.371(6) .
N23 C2A5 1.375(6) .
N24 C2A7 1.365(6) .
N24 C2A8 1.373(6) .
C2A1 C2M4 1.379(7) .
C2A1 C2B1 1.449(6) .
C2A2 C2M1 1.389(7) .
C2A2 C2B2 1.427(6) .
C2A3 C2M1 1.380(7) .
C2A3 C2B3 1.439(7) .
C2A4 C2M2 1.375(7) .
C2A4 C2B4 1.433(6) .
C2A5 C2M2 1.380(7) .
C2A5 C2B5 1.443(6) .
C2A6 C2M3 1.389(7) .
C2A6 C2B6 1.432(7) .
C2A7 C2M3 1.382(7) .
C2A7 C2B7 1.429(7) .
C2A8 C2M4 1.369(7) .
C2A8 C2B8 1.446(7) .
C2B1 C2B2 1.361(7) .
C2B1 H2B1 0.9500 .
C2B2 H2B2 0.9500 .
C2B3 C2B4 1.339(7) .
C2B3 H2B3 0.9500 .
C2B4 H2B4 0.9500 .
C2B5 C2B6 1.344(7) .
C2B5 H2B5 0.9500 .
C2B6 H2B6 0.9500 .
C2B7 C2B8 1.360(7) .
C2B7 H2B7 0.9500 .
C2B8 H2B8 0.9500 .
C2M1 H2M1 0.9500 .
C2M2 H2M2 0.9500 .
C2M3 H2M3 0.9500 .
C2M4 H2M4 0.9500 .
Cu3 N34 1.989(4) .
Cu3 N31 1.997(4) .
Cu3 N32 1.998(4) .
Cu3 N33 1.999(4) .
N31 C3A1 1.369(6) .
N31 C3A2 1.376(5) .
N32 C3A4 1.371(6) .
N32 C3A3 1.381(6) .
N33 C3A5 1.371(6) .
N33 C3A6 1.373(6) .
N34 C3A8 1.375(6) .
N34 C3A7 1.378(6) .
C3A1 C3M4 1.388(6) .
C3A1 C3B1 1.439(7) .
C3A2 C3M1 1.379(6) .
C3A2 C3B2 1.431(7) .
C3A3 C3M1 1.371(7) .
C3A3 C3B3 1.436(6) .
C3A4 C3M2 1.388(7) .
C3A4 C3B4 1.433(6) .
C3A5 C3M2 1.383(6) .
C3A5 C3B5 1.442(7) .
C3A6 C3M3 1.395(6) .
C3A6 C3B6 1.436(7) .
C3A7 C3M3 1.368(7) .
C3A7 C3B7 1.431(6) .
C3A8 C3M4 1.381(7) .
C3A8 C3B8 1.430(6) .
C3B1 C3B2 1.342(7) .
C3B1 H3B1 0.9500 .
C3B2 H3B2 0.9500 .
C3B3 C3B4 1.356(7) .
C3B3 H3B3 0.9500 .
C3B4 H3B4 0.9500 .
C3B5 C3B6 1.333(7) .
C3B5 H3B5 0.9500 .
C3B6 H3B6 0.9500 .
C3B7 C3B8 1.358(7) .
C3B7 H3B7 0.9500 .
C3B8 H3B8 0.9500 .
C3M1 H3M1 0.9500 .
C3M2 H3M2 0.9500 .
C3M3 H3M3 0.9500 .
C3M4 H3M4 0.9500 .
